data_4518843
loop_
_publ_author_name
'Iwaoka, Michio'
'Hiyoshi, Yuta'
'Arai, Shota'
'Ito, Takeru'

_publ_section_title
;
 Synthesis of 4-Selenothreofuranose Derivatives via Pummerer-Type
 Reactions of trans-3,4-Dioxygenated Tetrahydroselenophenes Mediated by a
 Selenonium Intermediate
;
_journal_name_full 'ACS Omega'
_journal_paper_doi 10.1021/acsomega.1c02160
_journal_year 2021
_chemical_absolute_configuration 'CHOOSE rm ad rmad syn or unk'
_chemical_formula_moiety 'C18 H16 O4 Se'
_chemical_formula_sum 'C18 H16 O4 Se'
_chemical_formula_weight 375.28
_chemical_name_common 2b
_chemical_name_systematic '(3R,4R/3S,4S)-Tetrahydroselenophene-3,4-diyl dibenzoate'
_space_group_crystal_system monoclinic
_space_group_IT_number 4
_space_group_name_Hall 'P 2yb'
_space_group_name_H-M_alt 'P 1 21 1'
_atom_sites_solution_hydrogens geom
_atom_sites_solution_primary direct
_atom_sites_solution_secondary difmap
_audit_update_record
;
2020-11-24 deposited with the CCDC.	2021-04-24 downloaded from the CCDC.
;
_cell_angle_alpha 90.0000
_cell_angle_beta 107.52(3)
_cell_angle_gamma 90.0000
_cell_formula_units_Z 2
_cell_length_a 11.390(3)
_cell_length_b 5.9749(19)
_cell_length_c 12.292(3)
_cell_measurement_reflns_used 1316
_cell_measurement_temperature 100
_cell_measurement_theta_max 24.14
_cell_measurement_theta_min 3.62
_cell_volume 797.7(4)
_computing_cell_refinement 'CrysAlisPro 1.171.39.20a (Rigaku OD, 2015)'
_computing_data_collection 'CrysAlisPro 1.171.39.20a (Rigaku OD, 2015)'
_computing_data_reduction 'CrysAlisPro 1.171.39.20a (Rigaku OD, 2015)'
_computing_molecular_graphics 'CrystalStructure 4.3'
_computing_publication_material 'CrystalStructure 4.3 (Rigaku, 2019)'
_computing_structure_refinement 'SHELXL Version 2018/3 (Sheldrick, 2008)'
_computing_structure_solution 'SHELXT Version 2014/5 (Sheldrick, 2014)'
_diffrn_ambient_temperature 100
_diffrn_detector_area_resol_mean 5.811
_diffrn_measured_fraction_theta_full 0.994
_diffrn_measured_fraction_theta_max 0.869
_diffrn_measurement_device_type 'Rigaku XtaLAB P200'
_diffrn_measurement_method \w
_diffrn_radiation_type 'Mo K\a'
_diffrn_radiation_wavelength 0.71075
_diffrn_reflns_av_R_equivalents 0.1253
_diffrn_reflns_av_unetI/netI 0.1781
_diffrn_reflns_Laue_measured_fraction_full 0.994
_diffrn_reflns_Laue_measured_fraction_max 0.869
_diffrn_reflns_limit_h_max 15
_diffrn_reflns_limit_h_min -15
_diffrn_reflns_limit_k_max 7
_diffrn_reflns_limit_k_min -7
_diffrn_reflns_limit_l_max 16
_diffrn_reflns_limit_l_min -15
_diffrn_reflns_number 6413
_diffrn_reflns_point_group_measured_fraction_full 0.911
_diffrn_reflns_point_group_measured_fraction_max 0.754
_diffrn_reflns_theta_full 25.242
_diffrn_reflns_theta_max 28.317
_diffrn_reflns_theta_min 3.417
_diffrn_standards_number 0
_exptl_absorpt_coefficient_mu 2.371
_exptl_absorpt_correction_T_max 0.977
_exptl_absorpt_correction_T_min 0.488
_exptl_absorpt_correction_type multi-scan
_exptl_absorpt_process_details
;
CrysAlisPro 1.171.39.20a (Rigaku Oxford Diffraction, 2015)
Empirical absorption correction using spherical harmonics,
 implemented in SCALE3 ABSPACK scaling algorithm.
;
_exptl_crystal_colour colorless
_exptl_crystal_density_diffrn 1.562
_exptl_crystal_density_method 'not measured'
_exptl_crystal_description plate
_exptl_crystal_F_000 380.00
_exptl_crystal_size_max 0.300
_exptl_crystal_size_mid 0.050
_exptl_crystal_size_min 0.010
_refine_diff_density_max 1.34
_refine_diff_density_min -1.36
_refine_ls_abs_structure_details
;
 Flack x determined using 395 quotients [(I+)-(I-)]/[(I+)+(I-)]
 (Parsons, Flack and Wagner, Acta Cryst. B69 (2013) 249-259).
;
_refine_ls_abs_structure_Flack 0.08(5)
_refine_ls_extinction_method none
_refine_ls_goodness_of_fit_ref 1.067
_refine_ls_hydrogen_treatment constr
_refine_ls_number_parameters 158
_refine_ls_number_reflns 2987
_refine_ls_number_restraints 66
_refine_ls_R_factor_all 0.1855
_refine_ls_R_factor_gt 0.1348
_refine_ls_shift/su_max 0.000
_refine_ls_structure_factor_coef Fsqd
_refine_ls_weighting_details 'w = 1/[\s^2^(Fo^2^)+(0.1767P)^2^+13.2888P] where P=(Fo^2^+2Fc^2^)/3'
_refine_ls_weighting_scheme calc
_refine_ls_wR_factor_gt 0.3477
_refine_ls_wR_factor_ref 0.3988
_reflns_Friedel_coverage 0.585
_reflns_Friedel_fraction_full 0.809
_reflns_Friedel_fraction_max 0.614
_reflns_number_gt 1867
_reflns_number_total 2987
_reflns_threshold_expression F^2^>2.0\s(F^2^)
_cod_data_source_file 2046025.cif
_cod_data_source_block xcalibur
_cod_database_code 4518843

loop_
_space_group_symop_id
_space_group_symop_operation_xyz
1 +X,+Y,+Z
2 -X,1/2+Y,-Z

loop_
_atom_site_label
_atom_site_type_symbol
_atom_site_fract_x
_atom_site_fract_y
_atom_site_fract_z
_atom_site_U_iso_or_equiv
_atom_site_adp_type
_atom_site_occupancy
_atom_site_site_symmetry_order
_atom_site_calc_flag
_atom_site_refinement_flags_posn
_atom_site_refinement_flags_adp
_atom_site_refinement_flags_occupancy
_atom_site_disorder_assembly
_atom_site_disorder_group
Se1 Se 0.6265(2) 0.8055(8) 0.9015(3) 0.0807(16) Uani 1 1 d . . . . .
O1 O 0.5939(13) 0.504(2) 0.6735(12) 0.027(3) Uani 1 1 d . U . . .
O2 O 0.5653(15) 0.714(3) 0.5139(14) 0.040(4) Uiso 1 1 d . . . . .
O9 O 0.2478(19) 0.259(3) 0.7682(17) 0.052(5) Uani 1 1 d . U . . .
O23 O 0.3603(15) 0.573(2) 0.8066(16) 0.037(4) Uani 1 1 d . U . . .
C1 C 0.560(3) 0.481(6) 0.891(3) 0.061(8) Uani 1 1 d . U . . .
H1A H 0.624872 0.371231 0.891554 0.073 Uiso 1 1 calc R U . . .
H1B H 0.527384 0.447774 0.955956 0.073 Uiso 1 1 calc R U . . .
C2 C 0.465(2) 0.477(5) 0.787(2) 0.043(5) Uani 1 1 d . U . . .
H2 H 0.446870 0.317858 0.762273 0.052 Uiso 1 1 calc R U . . .
C3 C 0.489(2) 0.609(4) 0.693(2) 0.034(4) Uani 1 1 d . U . . .
H3 H 0.415918 0.614509 0.622520 0.041 Uiso 1 1 calc R U . . .
C4 C 0.525(2) 0.835(5) 0.7462(19) 0.040(5) Uiso 1 1 d . . . . .
H4A H 0.449491 0.920707 0.743976 0.048 Uiso 1 1 calc R U . . .
H4B H 0.569752 0.919241 0.702013 0.048 Uiso 1 1 calc R U . . .
C5 C 0.621(2) 0.553(4) 0.577(2) 0.032(5) Uiso 1 1 d . . . . .
C6 C 0.717(2) 0.436(4) 0.5533(18) 0.035(5) Uani 1 1 d . . . . .
C7 C 0.751(2) 0.204(4) 0.605(2) 0.035(5) Uiso 1 1 d . . . . .
H7 H 0.714328 0.147111 0.659093 0.042 Uiso 1 1 calc R U . . .
C8 C 0.835(2) 0.078(4) 0.572(2) 0.038(5) Uiso 1 1 d . . . . .
H8 H 0.865393 -0.056757 0.611454 0.046 Uiso 1 1 calc R U . . .
C9 C 0.877(2) 0.143(4) 0.4827(18) 0.029(5) Uiso 1 1 d . . . . .
H9 H 0.929267 0.047242 0.456653 0.034 Uiso 1 1 calc R U . . .
C10 C 0.842(2) 0.354(4) 0.4294(19) 0.034(5) Uani 1 1 d . . . . .
H10 H 0.873649 0.399721 0.369978 0.040 Uiso 1 1 calc R U . . .
C11 C 0.761(2) 0.495(4) 0.4626(19) 0.032(5) Uiso 1 1 d . . . . .
H11 H 0.735768 0.632595 0.423453 0.038 Uiso 1 1 calc R U . . .
C12 C 0.2635(19) 0.442(4) 0.7972(19) 0.028(4) Uani 1 1 d . U . . .
C13 C 0.157(2) 0.573(4) 0.8233(18) 0.027(4) Uani 1 1 d . U . . .
C14 C 0.1799(17) 0.788(4) 0.8766(16) 0.028(4) Uiso 1 1 d . . . . .
H14 H 0.259864 0.851118 0.893703 0.033 Uiso 1 1 calc R U . . .
C15 C 0.085(2) 0.910(4) 0.905(2) 0.038(6) Uani 1 1 d . . . . .
H15 H 0.102563 1.049078 0.943653 0.046 Uiso 1 1 calc R U . . .
C16 C -0.0281(19) 0.828(5) 0.8768(18) 0.036(5) Uiso 1 1 d . . . . .
H16 H -0.093707 0.916942 0.886102 0.044 Uiso 1 1 calc R U . . .
C17 C -0.053(2) 0.585(4) 0.8283(19) 0.032(5) Uiso 1 1 d . . . . .
H17 H -0.130729 0.514157 0.817544 0.038 Uiso 1 1 calc R U . . .
C18 C 0.042(2) 0.480(5) 0.8020(19) 0.037(5) Uani 1 1 d . U . . .
H18 H 0.027799 0.336081 0.767413 0.044 Uiso 1 1 calc R U . . .

loop_
_atom_site_aniso_label
_atom_site_aniso_U_11
_atom_site_aniso_U_22
_atom_site_aniso_U_33
_atom_site_aniso_U_23
_atom_site_aniso_U_13
_atom_site_aniso_U_12
Se1 0.0356(12) 0.149(4) 0.0508(16) -0.068(2) 0.0034(10) -0.016(2)
O1 0.031(7) 0.006(6) 0.033(7) 0.003(6) -0.005(6) 0.007(6)
O9 0.073(12) 0.011(7) 0.075(12) -0.013(8) 0.025(10) -0.006(8)
O23 0.041(7) 0.012(7) 0.060(10) 0.001(7) 0.016(7) 0.000(6)
C1 0.063(13) 0.07(2) 0.050(12) 0.012(14) 0.018(10) 0.033(16)
C2 0.036(9) 0.032(13) 0.064(12) -0.005(10) 0.018(8) -0.008(10)
C3 0.032(10) 0.030(12) 0.037(10) -0.014(8) 0.003(8) -0.004(9)
C6 0.042(13) 0.025(11) 0.026(11) 0.005(9) -0.009(9) -0.014(10)
C10 0.038(11) 0.023(12) 0.032(10) -0.002(9) -0.003(9) -0.012(10)
C12 0.022(8) 0.017(9) 0.036(10) -0.009(8) -0.002(8) -0.003(7)
C13 0.033(8) 0.020(10) 0.027(10) -0.005(8) 0.008(8) -0.001(8)
C15 0.030(11) 0.027(13) 0.048(14) 0.010(11) -0.002(10) -0.002(10)
C18 0.033(9) 0.043(14) 0.029(11) 0.006(10) 0.002(9) -0.006(10)

loop_
_atom_type_symbol
_atom_type_description
_atom_type_scat_dispersion_real
_atom_type_scat_dispersion_imag
_atom_type_scat_source
C C 0.0033 0.0016
;
International Tables for Crystallography
(Vol. C, Tables 4.2.6.8 and 6.1.1.4)
;
H H 0.0000 0.0000
;
International Tables for Crystallography
(Vol. C, Table 6.1.1.4)
;
O O 0.0106 0.0060
;
International Tables for Crystallography
(Vol. C, Tables 4.2.6.8 and 6.1.1.4)
;
Se Se -0.0929 2.2259
;
International Tables for Crystallography
(Vol. C, Tables 4.2.6.8 and 6.1.1.4)
;

loop_
_geom_angle_atom_site_label_1
_geom_angle_atom_site_label_2
_geom_angle_atom_site_label_3
_geom_angle
_geom_angle_site_symmetry_1
_geom_angle_site_symmetry_3
_geom_angle_publ_flag
C4 Se1 C1 85.7(12) . . ?
C5 O1 C3 118.4(17) . . ?
C12 O23 C2 117.9(18) . . ?
C2 C1 Se1 104(2) . . ?
C2 C1 H1A 111.0 . . ?
Se1 C1 H1A 111.0 . . ?
C2 C1 H1B 111.0 . . ?
Se1 C1 H1B 111.0 . . ?
H1A C1 H1B 109.0 . . ?
C1 C2 O23 107(2) . . ?
C1 C2 C3 116(2) . . ?
O23 C2 C3 106(2) . . ?
C1 C2 H2 109.3 . . ?
O23 C2 H2 109.3 . . ?
C3 C2 H2 109.3 . . ?
O1 C3 C2 105(2) . . ?
O1 C3 C4 109.4(18) . . ?
C2 C3 C4 102.8(19) . . ?
O1 C3 H3 113.1 . . ?
C2 C3 H3 113.1 . . ?
C4 C3 H3 113.1 . . ?
C3 C4 Se1 110.8(18) . . ?
C3 C4 H4A 109.5 . . ?
Se1 C4 H4A 109.5 . . ?
C3 C4 H4B 109.5 . . ?
Se1 C4 H4B 109.5 . . ?
H4A C4 H4B 108.1 . . ?
O2 C5 O1 120(2) . . ?
O2 C5 C6 121(2) . . ?
O1 C5 C6 119(2) . . ?
C11 C6 C5 122(2) . . ?
C11 C6 C7 117(2) . . ?
C5 C6 C7 119(2) . . ?
C8 C7 C6 119(2) . . ?
C8 C7 H7 120.3 . . ?
C6 C7 H7 120.3 . . ?
C7 C8 C9 121(2) . . ?
C7 C8 H8 119.4 . . ?
C9 C8 H8 119.4 . . ?
C8 C9 C10 120(2) . . ?
C8 C9 H9 120.0 . . ?
C10 C9 H9 120.0 . . ?
C11 C10 C9 121(2) . . ?
C11 C10 H10 119.3 . . ?
C9 C10 H10 119.3 . . ?
C10 C11 C6 120(2) . . ?
C10 C11 H11 119.8 . . ?
C6 C11 H11 119.8 . . ?
O9 C12 O23 130(2) . . ?
O9 C12 C13 119(2) . . ?
O23 C12 C13 111.4(17) . . ?
C18 C13 C14 119(2) . . ?
C18 C13 C12 121(2) . . ?
C14 C13 C12 120.0(18) . . ?
C13 C14 C15 121.4(19) . . ?
C13 C14 H14 119.3 . . ?
C15 C14 H14 119.3 . . ?
C16 C15 C14 120(2) . . ?
C16 C15 H15 120.1 . . ?
C14 C15 H15 120.1 . . ?
C15 C16 C17 120(2) . . ?
C15 C16 H16 120.1 . . ?
C17 C16 H16 120.1 . . ?
C18 C17 C16 116(2) . . ?
C18 C17 H17 121.8 . . ?
C16 C17 H17 121.8 . . ?
C13 C18 C17 123(2) . . ?
C13 C18 H18 118.5 . . ?
C17 C18 H18 118.5 . . ?

loop_
_geom_bond_atom_site_label_1
_geom_bond_atom_site_label_2
_geom_bond_distance
_geom_bond_site_symmetry_2
_geom_bond_publ_flag
Se1 C4 1.92(2) . ?
Se1 C1 2.07(4) . ?
O1 C5 1.34(3) . ?
O1 C3 1.43(3) . ?
O2 C5 1.28(3) . ?
O9 C12 1.14(3) . ?
O23 C12 1.33(3) . ?
O23 C2 1.41(3) . ?
C1 C2 1.40(4) . ?
C1 H1A 0.9900 . ?
C1 H1B 0.9900 . ?
C2 C3 1.50(4) . ?
C2 H2 1.0000 . ?
C3 C4 1.51(4) . ?
C3 H3 1.0000 . ?
C4 H4A 0.9900 . ?
C4 H4B 0.9900 . ?
C5 C6 1.40(4) . ?
C6 C11 1.40(3) . ?
C6 C7 1.52(3) . ?
C7 C8 1.37(3) . ?
C7 H7 0.9500 . ?
C8 C9 1.38(3) . ?
C8 H8 0.9500 . ?
C9 C10 1.42(3) . ?
C9 H9 0.9500 . ?
C10 C11 1.40(3) . ?
C10 H10 0.9500 . ?
C11 H11 0.9500 . ?
C12 C13 1.56(3) . ?
C13 C18 1.37(3) . ?
C13 C14 1.43(3) . ?
C14 C15 1.43(3) . ?
C14 H14 0.9500 . ?
C15 C16 1.32(3) . ?
C15 H15 0.9500 . ?
C16 C17 1.56(4) . ?
C16 H16 0.9500 . ?
C17 C18 1.38(3) . ?
C17 H17 0.9500 . ?
C18 H18 0.9500 . ?

loop_
_geom_torsion_atom_site_label_1
_geom_torsion_atom_site_label_2
_geom_torsion_atom_site_label_3
_geom_torsion_atom_site_label_4
_geom_torsion
_geom_torsion_site_symmetry_1
_geom_torsion_site_symmetry_2
_geom_torsion_site_symmetry_3
_geom_torsion_site_symmetry_4
_geom_torsion_publ_flag
Se1 C1 C2 O23 -81(2) . . . . ?
Se1 C1 C2 C3 37(3) . . . . ?
C12 O23 C2 C1 -114(3) . . . . ?
C12 O23 C2 C3 122(2) . . . . ?
C5 O1 C3 C2 165.4(19) . . . . ?
C5 O1 C3 C4 -85(2) . . . . ?
C1 C2 C3 O1 63(3) . . . . ?
O23 C2 C3 O1 -178.9(18) . . . . ?
C1 C2 C3 C4 -52(3) . . . . ?
O23 C2 C3 C4 67(2) . . . . ?
O1 C3 C4 Se1 -71(2) . . . . ?
C2 C3 C4 Se1 39(2) . . . . ?
C3 O1 C5 O2 10(3) . . . . ?
C3 O1 C5 C6 -174(2) . . . . ?
O2 C5 C6 C11 4(4) . . . . ?
O1 C5 C6 C11 -172(2) . . . . ?
O2 C5 C6 C7 -160(2) . . . . ?
O1 C5 C6 C7 25(3) . . . . ?
C11 C6 C7 C8 9(3) . . . . ?
C5 C6 C7 C8 173(2) . . . . ?
C6 C7 C8 C9 -9(3) . . . . ?
C7 C8 C9 C10 6(3) . . . . ?
C8 C9 C10 C11 -3(3) . . . . ?
C9 C10 C11 C6 3(3) . . . . ?
C5 C6 C11 C10 -169(2) . . . . ?
C7 C6 C11 C10 -6(3) . . . . ?
C2 O23 C12 O9 -5(4) . . . . ?
C2 O23 C12 C13 179(2) . . . . ?
O9 C12 C13 C18 -6(3) . . . . ?
O23 C12 C13 C18 170(2) . . . . ?
O9 C12 C13 C14 170(2) . . . . ?
O23 C12 C13 C14 -14(3) . . . . ?
C18 C13 C14 C15 -2(3) . . . . ?
C12 C13 C14 C15 -178.2(19) . . . . ?
C13 C14 C15 C16 -3(3) . . . . ?
C14 C15 C16 C17 8(3) . . . . ?
C15 C16 C17 C18 -9(3) . . . . ?
C14 C13 C18 C17 1(3) . . . . ?
C12 C13 C18 C17 177(2) . . . . ?
C16 C17 C18 C13 4(3) . . . . ?
